data_4080915
loop_
_publ_author_name
'Chandra Sheker Reddy, Anugu'
'Chen, Zhang'
'Hatanaka, Tohru'
'Minami, Tatsuya'
'Hatanaka, Yasuo'

_publ_section_title
;
 Synthesis of Silaoxazolinium Salts Bearing Weakly Coordinating Anions:
 Structures and Catalytic Activities in the Aldol Reaction
;
_journal_issue 13
_journal_name_full Organometallics
_journal_page_first 3575
_journal_paper_doi 10.1021/om400017f
_journal_volume 32
_journal_year 2013
_chemical_absolute_configuration unk
_chemical_formula_moiety 'C10 H26 N O Si3, C32 H12 B F24''
_chemical_formula_sum 'C42 H38 B F24 N O Si3'
_chemical_formula_weight 1123.80
_space_group_IT_number 4
_symmetry_cell_setting monoclinic
_symmetry_Int_Tables_number 4
_symmetry_space_group_name_Hall 'P 2yb'
_symmetry_space_group_name_H-M 'P 1 21 1'
_atom_sites_solution_hydrogens geom
_atom_sites_solution_primary direct
_atom_sites_solution_secondary difmap
_cell_angle_alpha 90
_cell_angle_beta 90.14(3)
_cell_angle_gamma 90
_cell_formula_units_Z 2
_cell_length_a 9.957(4)
_cell_length_b 24.184(5)
_cell_length_c 10.577(5)
_cell_measurement_reflns_used 25
_cell_measurement_temperature 223.2
_cell_measurement_theta_max 15.0
_cell_measurement_theta_min 14.8
_cell_volume 2546.9(17)
_computing_structure_refinement 'SHELXL-97 (Sheldrick, 1997)'
_computing_structure_solution 'SHELXS-97 (Sheldrick, 1990)'
_diffrn_ambient_temperature 223.2
_diffrn_measured_fraction_theta_full 0.9989
_diffrn_measured_fraction_theta_max 0.9989
_diffrn_measurement_device_type 'Rigaku AFC7R'
_diffrn_measurement_method \w
_diffrn_radiation_type 'Mo K\a'
_diffrn_radiation_wavelength 0.71069
_diffrn_reflns_av_R_equivalents 0.092
_diffrn_reflns_limit_h_max 0
_diffrn_reflns_limit_h_min -12
_diffrn_reflns_limit_k_max 31
_diffrn_reflns_limit_k_min 0
_diffrn_reflns_limit_l_max 13
_diffrn_reflns_limit_l_min -13
_diffrn_reflns_number 6527
_diffrn_reflns_theta_full 27.5
_diffrn_reflns_theta_max 27.5
_diffrn_standards_decay_% 3.02
_diffrn_standards_interval_count 150
_diffrn_standards_number 3
_exptl_absorpt_coefficient_mu 0.214
_exptl_absorpt_correction_T_max 0.979
_exptl_absorpt_correction_T_min 0.918
_exptl_absorpt_correction_type empirical
_exptl_absorpt_process_details psiscan
_exptl_crystal_colour colorless
_exptl_crystal_density_diffrn 1.465
_exptl_crystal_density_method 'not measured'
_exptl_crystal_description prismatic
_exptl_crystal_F_000 1136
_exptl_crystal_size_max 0.400
_exptl_crystal_size_mid 0.100
_exptl_crystal_size_min 0.100
_refine_diff_density_max 0.542
_refine_diff_density_min -0.369
_refine_diff_density_rms 0.063
_refine_ls_abs_structure_details 'Flack H D (1983), Acta Cryst. A39, 876-881'
_refine_ls_abs_structure_Flack 0.2(2)
_refine_ls_extinction_method none
_refine_ls_goodness_of_fit_ref 1.414
_refine_ls_hydrogen_treatment constr
_refine_ls_matrix_type full
_refine_ls_number_parameters 649
_refine_ls_number_reflns 5992
_refine_ls_number_restraints 1
_refine_ls_restrained_S_all 1.414
_refine_ls_R_factor_all 0.1155
_refine_ls_R_factor_gt 0.0680
_refine_ls_shift/su_max 0.010
_refine_ls_shift/su_mean 0.001
_refine_ls_structure_factor_coef Fsqd
_refine_ls_weighting_details 'calc w=1/[\s^2^(Fo^2^)+(0.1000P)^2^+0.0000P] where P=(Fo^2^+2Fc^2^)/3'
_refine_ls_weighting_scheme calc
_refine_ls_wR_factor_gt 0.1948
_refine_ls_wR_factor_ref 0.2143
_reflns_number_gt 3902
_reflns_number_total 5992
_reflns_threshold_expression >2sigma(I)
_cod_data_source_file om400017f_si_001.cif
_cod_data_source_block 2c
_cod_original_cell_volume 2547(1)
_cod_original_formula_sum 'C42 H38 B F24 N O Si3 '
_cod_database_code 4080915

loop_
_symmetry_equiv_pos_as_xyz
x,y,z
-x,1/2+y,-z

loop_
_atom_site_label
_atom_site_type_symbol
_atom_site_fract_x
_atom_site_fract_y
_atom_site_fract_z
_atom_site_U_iso_or_equiv
_atom_site_adp_type
_atom_site_occupancy
_atom_site_symmetry_multiplicity
_atom_site_calc_flag
Si1 Si 0.53879(19) 0.36126(8) 0.87539(17) 0.0576(5) Uani 1 1 d
Si2 Si 0.4833(2) 0.26523(9) 0.8854(2) 0.0700(6) Uani 1 1 d
Si3 Si 0.6975(3) 0.40141(11) 0.7312(2) 0.0749(6) Uani 1 1 d
F1 F -0.1905(9) 0.0803(8) 0.1935(14) 0.263(9) Uani 1 1 d
F2 F -0.1559(8) 0.0684(7) 0.0124(9) 0.226(7) Uani 1 1 d
F3 F -0.1231(9) 0.0127(5) 0.1356(18) 0.253(9) Uani 1 1 d
F4 F 0.3487(12) 0.0899(7) -0.1346(8) 0.231(8) Uani 1 1 d
F5 F 0.3688(12) 0.0190(4) -0.0537(12) 0.202(5) Uani 1 1 d
F6 F 0.4844(8) 0.0795(7) 0.0023(11) 0.234(8) Uani 1 1 d
F7 F 0.0142(8) -0.0194(2) 0.5431(6) 0.114(2) Uani 1 1 d
F8 F 0.1705(6) -0.0146(2) 0.6698(9) 0.137(3) Uani 1 1 d
F9 F -0.0300(7) -0.0091(2) 0.7335(7) 0.113(2) Uani 1 1 d
F10 F -0.0169(13) 0.1889(3) 0.9062(7) 0.172(5) Uani 1 1 d
F11 F -0.1745(9) 0.1903(9) 0.7970(18) 0.320(13) Uani 1 1 d
F12 F -0.0347(13) 0.2478(3) 0.7714(7) 0.176(5) Uani 1 1 d
F13 F 0.6845(4) 0.27738(17) 0.3153(5) 0.0751(13) Uani 1 1 d
F14 F 0.8320(5) 0.2408(2) 0.4347(5) 0.0900(16) Uani 1 1 d
F15 F 0.7985(5) 0.2088(2) 0.2490(5) 0.0828(14) Uani 1 1 d
F16 F 0.6595(8) 0.0790(3) 0.7168(6) 0.126(3) Uani 1 1 d
F17 F 0.7340(6) 0.0395(3) 0.5632(8) 0.132(3) Uani 1 1 d
F18 F 0.5325(5) 0.0246(2) 0.6168(8) 0.133(3) Uani 1 1 d
F19 F 0.3471(10) 0.3533(3) 0.6150(8) 0.174(5) Uani 1 1 d
F20 F 0.1670(10) 0.3877(6) 0.6110(11) 0.220(7) Uani 1 1 d
F21 F 0.3018(16) 0.4158(3) 0.4956(8) 0.210(6) Uani 1 1 d
F22 F -0.0940(7) 0.3640(3) 0.1850(6) 0.128(3) Uani 1 1 d
F23 F 0.0735(6) 0.3616(3) 0.0676(6) 0.122(3) Uani 1 1 d
F24 F -0.0532(6) 0.2926(2) 0.0820(5) 0.0981(19) Uani 1 1 d
O1 O 0.6060(4) 0.3731(2) 1.0277(4) 0.0586(11) Uani 1 1 d
N N 0.4157(5) 0.41993(19) 1.0531(5) 0.0454(11) Uani 1 1 d
C1 C 0.3928(7) 0.4081(3) 0.9180(6) 0.0607(16) Uani 1 1 d
C2 C 0.5263(6) 0.4007(2) 1.1003(5) 0.0449(12) Uani 1 1 d
C3 C 0.3178(7) 0.4535(3) 1.1242(7) 0.0607(16) Uani 1 1 d
C4 C 0.5691(8) 0.4075(3) 1.2351(7) 0.0651(17) Uani 1 1 d
C5 C 0.3139(16) 0.2607(7) 0.945(4) 0.294(19) Uani 1 1 d
C6 C 0.6056(15) 0.2347(6) 0.9971(11) 0.117(4) Uani 1 1 d
C7 C 0.497(3) 0.2312(5) 0.7367(11) 0.198(10) Uani 1 1 d
C8 C 0.8584(13) 0.4090(9) 0.8192(15) 0.148(6) Uani 1 1 d
C9 C 0.6284(15) 0.4691(4) 0.6795(12) 0.115(4) Uani 1 1 d
C10 C 0.7172(15) 0.3558(7) 0.5933(12) 0.130(5) Uani 1 1 d
C11 C 0.1993(5) 0.1326(2) 0.2602(5) 0.0388(11) Uani 1 1 d
C12 C 0.0685(6) 0.1149(2) 0.2367(6) 0.0478(13) Uani 1 1 d
C13 C 0.0335(7) 0.0818(3) 0.1350(6) 0.0539(14) Uani 1 1 d
C14 C 0.1297(8) 0.0673(3) 0.0479(7) 0.0611(17) Uani 1 1 d
C15 C 0.2609(7) 0.0843(3) 0.0663(6) 0.0548(15) Uani 1 1 d
C16 C 0.2946(6) 0.1172(2) 0.1712(6) 0.0471(13) Uani 1 1 d
C17 C -0.1032(8) 0.0632(4) 0.1178(7) 0.069(2) Uani 1 1 d
C18 C 0.3652(9) 0.0681(4) -0.0279(8) 0.078(2) Uani 1 1 d
C19 C 0.1469(5) 0.1470(2) 0.5060(5) 0.0405(11) Uani 1 1 d
C20 C 0.0861(6) 0.1809(2) 0.5955(6) 0.0476(13) Uani 1 1 d
C21 C 0.0182(6) 0.1599(3) 0.6993(6) 0.0519(14) Uani 1 1 d
C22 C 0.0058(6) 0.1025(3) 0.7179(6) 0.0521(14) Uani 1 1 d
C23 C 0.0633(6) 0.0684(2) 0.6295(6) 0.0465(13) Uani 1 1 d
C24 C 0.1285(5) 0.0894(2) 0.5259(6) 0.0415(12) Uani 1 1 d
C25 C 0.0535(7) 0.0073(3) 0.6434(7) 0.0608(17) Uani 1 1 d
C26 C -0.0469(10) 0.1964(4) 0.7936(9) 0.083(2) Uani 1 1 d
C27 C 0.3971(5) 0.1620(2) 0.4207(5) 0.0361(10) Uani 1 1 d
C28 C 0.4965(6) 0.1974(2) 0.3737(5) 0.0414(12) Uani 1 1 d
C29 C 0.6326(6) 0.1903(2) 0.4002(5) 0.0416(11) Uani 1 1 d
C30 C 0.6758(6) 0.1459(2) 0.4743(6) 0.0466(13) Uani 1 1 d
C31 C 0.5802(6) 0.1100(2) 0.5196(6) 0.0482(13) Uani 1 1 d
C32 C 0.4439(5) 0.1178(2) 0.4956(6) 0.0426(12) Uani 1 1 d
C33 C 0.7359(7) 0.2284(3) 0.3504(7) 0.0572(16) Uani 1 1 d
C34 C 0.6238(7) 0.0627(3) 0.6032(9) 0.069(2) Uani 1 1 d
C35 C 0.2038(5) 0.2350(2) 0.3636(5) 0.0362(10) Uani 1 1 d
C36 C 0.2490(6) 0.2753(2) 0.4501(5) 0.0434(12) Uani 1 1 d
C37 C 0.2133(6) 0.3303(2) 0.4420(6) 0.0444(12) Uani 1 1 d
C38 C 0.1314(6) 0.3490(2) 0.3440(6) 0.0461(13) Uani 1 1 d
C39 C 0.0879(5) 0.3109(2) 0.2550(6) 0.0419(12) Uani 1 1 d
C40 C 0.1244(5) 0.2556(2) 0.2642(5) 0.0398(11) Uani 1 1 d
C41 C 0.2621(8) 0.3706(2) 0.5387(7) 0.0629(18) Uani 1 1 d
C42 C 0.0041(6) 0.3310(3) 0.1480(7) 0.0519(14) Uani 1 1 d
B1 B 0.2362(6) 0.1694(2) 0.3869(6) 0.0379(12) Uani 1 1 d
H1 H 0.3976 0.4434 0.8700 0.072 Uiso 1 1 d
H2 H 0.3105 0.3924 0.9043 0.072 Uiso 1 1 d
H3 H 0.3575 0.4881 1.1526 0.079 Uiso 1 1 d
H4 H 0.2439 0.4648 1.0672 0.079 Uiso 1 1 d
H5 H 0.2819 0.4347 1.1917 0.079 Uiso 1 1 d
H6 H 0.5744 0.3730 1.2741 0.078 Uiso 1 1 d
H7 H 0.6496 0.4273 1.2409 0.078 Uiso 1 1 d
H8 H 0.4993 0.4292 1.2790 0.078 Uiso 1 1 d
H9 H 0.2989 0.2798 1.0163 0.404 Uiso 1 1 d
H10 H 0.2524 0.2797 0.8762 0.404 Uiso 1 1 d
H11 H 0.2837 0.2243 0.9442 0.404 Uiso 1 1 d
H12 H 0.5844 0.1971 1.0032 0.143 Uiso 1 1 d
H13 H 0.6911 0.2410 0.9667 0.143 Uiso 1 1 d
H14 H 0.5926 0.2523 1.0771 0.143 Uiso 1 1 d
H15 H 0.4866 0.1950 0.7418 0.183 Uiso 1 1 d
H16 H 0.4438 0.2492 0.6743 0.183 Uiso 1 1 d
H17 H 0.5940 0.2386 0.7053 0.183 Uiso 1 1 d
H18 H 0.8888 0.3743 0.8426 0.188 Uiso 1 1 d
H19 H 0.9238 0.4259 0.7621 0.188 Uiso 1 1 d
H20 H 0.8468 0.4327 0.8885 0.188 Uiso 1 1 d
H21 H 0.6156 0.4935 0.7496 0.146 Uiso 1 1 d
H22 H 0.6906 0.4874 0.6220 0.146 Uiso 1 1 d
H23 H 0.5458 0.4646 0.6363 0.146 Uiso 1 1 d
H24 H 0.6407 0.3544 0.5486 0.145 Uiso 1 1 d
H25 H 0.7886 0.3741 0.5396 0.145 Uiso 1 1 d
H26 H 0.7526 0.3228 0.6208 0.145 Uiso 1 1 d
H27 H -0.0001 0.1271 0.2931 0.055 Uiso 1 1 d
H28 H 0.1059 0.0460 -0.0231 0.068 Uiso 1 1 d
H29 H 0.3838 0.1304 0.1799 0.057 Uiso 1 1 d
H30 H 0.0891 0.2205 0.5849 0.056 Uiso 1 1 d
H31 H -0.0404 0.0900 0.7881 0.063 Uiso 1 1 d
H32 H 0.1649 0.0656 0.4656 0.049 Uiso 1 1 d
H33 H 0.4698 0.2283 0.3188 0.049 Uiso 1 1 d
H34 H 0.7697 0.1420 0.4920 0.054 Uiso 1 1 d
H35 H 0.3829 0.0942 0.5288 0.050 Uiso 1 1 d
H36 H 0.3049 0.2651 0.5177 0.050 Uiso 1 1 d
H37 H 0.1059 0.3883 0.3390 0.054 Uiso 1 1 d
H38 H 0.0915 0.2317 0.2033 0.046 Uiso 1 1 d

loop_
_atom_site_aniso_label
_atom_site_aniso_U_11
_atom_site_aniso_U_22
_atom_site_aniso_U_33
_atom_site_aniso_U_23
_atom_site_aniso_U_13
_atom_site_aniso_U_12
Si1 0.0626(11) 0.0592(10) 0.0511(9) -0.0108(8) -0.0042(8) 0.0047(9)
Si2 0.0664(12) 0.0618(12) 0.0817(14) -0.0121(10) -0.0020(10) 0.0014(10)
Si3 0.0890(16) 0.0732(13) 0.0625(12) -0.0019(10) 0.0015(11) -0.0090(12)
F1 0.100(5) 0.41(2) 0.278(13) -0.226(15) 0.037(7) -0.129(9)
F2 0.115(5) 0.409(19) 0.153(7) 0.121(10) -0.067(5) -0.146(9)
F3 0.115(6) 0.142(8) 0.50(2) 0.122(13) -0.095(10) -0.072(6)
F4 0.210(10) 0.38(2) 0.105(6) 0.060(8) 0.079(6) 0.155(12)
F5 0.220(10) 0.117(6) 0.271(12) -0.087(8) 0.124(10) 0.018(6)
F6 0.092(5) 0.41(2) 0.204(8) -0.215(12) 0.053(5) -0.037(7)
F7 0.182(6) 0.050(3) 0.111(4) -0.008(3) -0.009(4) -0.032(3)
F8 0.079(3) 0.057(3) 0.276(10) 0.050(4) -0.044(5) 0.011(3)
F9 0.134(5) 0.063(3) 0.143(5) 0.032(3) 0.055(4) -0.009(3)
F10 0.327(14) 0.111(5) 0.077(4) -0.002(4) 0.054(6) 0.080(7)
F11 0.094(6) 0.45(3) 0.41(2) -0.31(2) 0.055(9) 0.034(9)
F12 0.323(14) 0.082(4) 0.124(6) -0.013(4) 0.100(7) 0.056(6)
F13 0.056(2) 0.054(2) 0.115(4) 0.028(2) 0.004(2) -0.0061(18)
F14 0.067(3) 0.096(3) 0.107(4) 0.032(3) -0.031(2) -0.038(3)
F15 0.069(3) 0.085(3) 0.095(3) 0.006(3) 0.034(2) -0.005(2)
F16 0.168(6) 0.102(4) 0.108(4) 0.048(4) -0.065(4) 0.000(4)
F17 0.095(4) 0.097(4) 0.203(7) 0.059(5) 0.014(4) 0.056(4)
F18 0.081(3) 0.081(3) 0.237(8) 0.102(4) -0.057(4) -0.023(3)
F19 0.258(10) 0.073(3) 0.188(7) -0.050(4) -0.165(8) 0.037(5)
F20 0.146(7) 0.311(15) 0.204(9) -0.205(11) 0.007(6) -0.005(8)
F21 0.420(18) 0.079(4) 0.130(6) 0.000(4) -0.075(9) -0.116(8)
F22 0.113(4) 0.155(6) 0.115(4) -0.021(4) -0.044(4) 0.089(5)
F23 0.103(4) 0.142(5) 0.122(4) 0.089(4) -0.046(3) -0.049(4)
F24 0.123(4) 0.059(3) 0.112(4) 0.014(3) -0.076(3) -0.013(3)
O1 0.056(2) 0.059(3) 0.061(3) -0.013(2) -0.008(2) 0.013(2)
N 0.050(3) 0.035(2) 0.050(3) -0.008(2) -0.004(2) 0.003(2)
C1 0.062(4) 0.064(4) 0.056(4) -0.002(3) -0.014(3) 0.005(3)
C2 0.051(3) 0.035(3) 0.048(3) 0.001(2) -0.004(2) 0.002(2)
C3 0.056(4) 0.055(4) 0.071(4) -0.009(3) 0.000(3) 0.010(3)
C4 0.080(5) 0.060(4) 0.056(4) -0.009(3) -0.008(3) -0.001(4)
C5 0.107(10) 0.093(10) 0.68(6) 0.05(2) 0.17(2) 0.003(9)
C6 0.158(11) 0.112(9) 0.080(6) 0.008(6) -0.022(7) -0.012(8)
C7 0.44(3) 0.067(6) 0.090(7) -0.031(6) -0.106(13) 0.055(12)
C8 0.087(7) 0.221(19) 0.136(11) -0.006(12) -0.002(7) -0.049(10)
C9 0.167(12) 0.063(6) 0.116(8) 0.018(6) 0.007(8) -0.010(6)
C10 0.149(11) 0.147(12) 0.094(7) -0.023(8) 0.035(7) -0.003(10)
C11 0.042(3) 0.029(2) 0.046(3) -0.001(2) -0.008(2) 0.0051(19)
C12 0.053(3) 0.043(3) 0.048(3) -0.001(2) -0.011(2) -0.006(3)
C13 0.057(3) 0.050(3) 0.055(3) -0.001(3) -0.008(3) -0.008(3)
C14 0.081(5) 0.045(3) 0.057(4) -0.013(3) -0.012(3) 0.004(3)
C15 0.069(4) 0.042(3) 0.053(3) -0.008(3) -0.003(3) 0.010(3)
C16 0.047(3) 0.038(3) 0.057(3) -0.006(3) -0.008(2) 0.006(2)
C17 0.067(4) 0.076(5) 0.064(4) -0.021(4) -0.012(4) -0.020(4)
C18 0.086(6) 0.081(5) 0.066(5) -0.032(4) 0.006(4) -0.003(4)
C19 0.040(3) 0.031(2) 0.051(3) -0.005(2) -0.004(2) -0.004(2)
C20 0.047(3) 0.039(3) 0.056(3) -0.002(2) -0.003(3) 0.000(2)
C21 0.047(3) 0.053(3) 0.056(3) -0.007(3) 0.000(3) 0.004(3)
C22 0.048(3) 0.054(3) 0.055(3) 0.005(3) 0.003(3) -0.002(3)
C23 0.046(3) 0.036(3) 0.058(3) 0.006(2) -0.004(3) -0.006(2)
C24 0.039(3) 0.031(2) 0.054(3) -0.002(2) -0.005(2) -0.003(2)
C25 0.055(4) 0.047(3) 0.081(5) 0.018(3) 0.000(3) -0.006(3)
C26 0.088(6) 0.081(6) 0.080(6) -0.009(5) 0.027(5) 0.019(5)
C27 0.037(3) 0.033(2) 0.038(3) 0.0007(19) -0.007(2) 0.003(2)
C28 0.045(3) 0.038(3) 0.041(3) 0.000(2) -0.010(2) 0.002(2)
C29 0.039(3) 0.034(3) 0.051(3) 0.002(2) -0.003(2) 0.000(2)
C30 0.038(3) 0.046(3) 0.056(3) 0.005(3) -0.004(2) 0.004(2)
C31 0.045(3) 0.039(3) 0.061(4) 0.006(3) -0.013(3) 0.005(2)
C32 0.041(3) 0.034(3) 0.053(3) 0.008(2) -0.007(2) -0.004(2)
C33 0.052(3) 0.059(4) 0.061(4) 0.012(3) -0.006(3) 0.001(3)
C34 0.047(3) 0.057(4) 0.101(6) 0.032(4) -0.011(4) 0.008(3)
C35 0.035(2) 0.028(2) 0.045(3) 0.000(2) 0.000(2) -0.0005(19)
C36 0.047(3) 0.036(3) 0.047(3) -0.002(2) -0.014(2) 0.001(2)
C37 0.045(3) 0.033(3) 0.055(3) 0.000(2) -0.004(2) 0.000(2)
C38 0.045(3) 0.029(2) 0.064(3) 0.006(2) -0.003(2) 0.006(2)
C39 0.031(2) 0.042(3) 0.053(3) 0.008(2) -0.005(2) 0.000(2)
C40 0.035(2) 0.034(3) 0.051(3) 0.001(2) -0.009(2) -0.001(2)
C41 0.083(5) 0.029(3) 0.077(4) -0.007(3) -0.022(4) 0.006(3)
C42 0.051(3) 0.041(3) 0.064(4) 0.013(3) -0.012(3) -0.002(3)
B1 0.040(3) 0.026(2) 0.047(3) 0.000(2) -0.008(2) -0.002(2)

loop_
_atom_type_symbol
_atom_type_description
_atom_type_scat_dispersion_real
_atom_type_scat_dispersion_imag
_atom_type_scat_source
C C 0.0033 0.0016 'International Tables Vol C Tables 4.2.6.8 and 6.1.1.4'
H H 0.0000 0.0000 'International Tables Vol C Tables 4.2.6.8 and 6.1.1.4'
B B 0.0013 0.0007 'International Tables Vol C Tables 4.2.6.8 and 6.1.1.4'
F F 0.0171 0.0103 'International Tables Vol C Tables 4.2.6.8 and 6.1.1.4'
N N 0.0061 0.0033 'International Tables Vol C Tables 4.2.6.8 and 6.1.1.4'
O O 0.0106 0.0060 'International Tables Vol C Tables 4.2.6.8 and 6.1.1.4'
Si Si 0.0817 0.0704 'International Tables Vol C Tables 4.2.6.8 and 6.1.1.4'

loop_
_geom_angle_atom_site_label_1
_geom_angle_atom_site_label_2
_geom_angle_atom_site_label_3
_geom_angle
O1 Si1 C1 88.6(3)
O1 Si1 Si2 101.8(2)
C1 Si1 Si2 113.1(3)
O1 Si1 Si3 105.4(2)
C1 Si1 Si3 114.5(3)
Si2 Si1 Si3 124.97(11)
C7 Si2 C5 110.6(15)
C7 Si2 C6 109.2(7)
C5 Si2 C6 111.6(13)
C7 Si2 Si1 113.0(6)
C5 Si2 Si1 106.9(6)
C6 Si2 Si1 105.3(4)
C10 Si3 C9 109.5(7)
C10 Si3 C8 111.3(8)
C9 Si3 C8 112.2(8)
C10 Si3 Si1 109.4(5)
C9 Si3 Si1 107.4(4)
C8 Si3 Si1 106.9(5)
C2 O1 Si1 113.2(4)
C2 N C1 115.7(5)
C2 N C3 124.3(5)
C1 N C3 120.0(5)
N C1 Si1 103.2(4)
N C1 H1 108.7
Si1 C1 H1 110.7
N C1 H2 111.8
Si1 C1 H2 113.6
H1 C1 H2 108.7
O1 C2 N 118.6(5)
O1 C2 C4 116.7(5)
N C2 C4 124.6(6)
N C3 H3 111.2
N C3 H4 109.5
H3 C3 H4 104.6
N C3 H5 112.4
H3 C3 H5 110.2
H4 C3 H5 108.6
C2 C4 H6 109.8
C2 C4 H7 111.2
H6 C4 H7 112.4
C2 C4 H8 107.9
H6 C4 H8 107.9
H7 C4 H8 107.6
Si2 C5 H9 115
Si2 C5 H10 106
H9 C5 H10 104.9
Si2 C5 H11 111.0
H9 C5 H11 116
H10 C5 H11 103
Si2 C6 H12 106.4
Si2 C6 H13 108.6
H12 C6 H13 113.0
Si2 C6 H14 107.3
H12 C6 H14 110.0
H13 C6 H14 111.3
Si2 C7 H15 113.2
Si2 C7 H16 111.0
H15 C7 H16 115.5
Si2 C7 H17 106.1
H15 C7 H17 107.5
H16 C7 H17 102.6
Si3 C8 H18 108.9
Si3 C8 H19 107.9
H18 C8 H19 109.0
Si3 C8 H20 110.1
H18 C8 H20 112.6
H19 C8 H20 108.2
Si3 C9 H21 111.4
Si3 C9 H22 110.3
H21 C9 H22 106.9
Si3 C9 H23 111.1
H21 C9 H23 109.2
H22 C9 H23 107.7
Si3 C10 H24 110.5
Si3 C10 H25 105.1
H24 C10 H25 108.6
Si3 C10 H26 108.1
H24 C10 H26 117.2
H25 C10 H26 106.6
C16 C11 C12 115.8(5)
C16 C11 B1 123.0(5)
C12 C11 B1 121.2(5)
C13 C12 C11 123.3(6)
C13 C12 H27 119.1
C11 C12 H27 117.6
C14 C13 C12 119.6(6)
C14 C13 C17 119.5(6)
C12 C13 C17 120.9(7)
C13 C14 C15 119.2(6)
C13 C14 H28 120.0
C15 C14 H28 120.8
C14 C15 C16 120.2(6)
C14 C15 C18 119.0(6)
C16 C15 C18 120.8(6)
C11 C16 C15 121.7(6)
C11 C16 H29 119.0
C15 C16 H29 119.3
F2 C17 F3 99.6(11)
F2 C17 F1 104.4(12)
F3 C17 F1 96.7(12)
F2 C17 C13 118.6(8)
F3 C17 C13 115.8(9)
F1 C17 C13 118.1(7)
F5 C18 F4 102.3(11)
F5 C18 F6 104.0(12)
F4 C18 F6 104.9(12)
F5 C18 C15 115.3(9)
F4 C18 C15 113.5(8)
F6 C18 C15 115.4(7)
C20 C19 C24 114.8(5)
C20 C19 B1 124.6(5)
C24 C19 B1 120.6(5)
C21 C20 C19 122.4(6)
C21 C20 H30 118.1
C19 C20 H30 119.4
C20 C21 C22 121.0(6)
C20 C21 C26 122.0(7)
C22 C21 C26 117.0(7)
C23 C22 C21 117.4(6)
C23 C22 H31 124.0
C21 C22 H31 118.6
C24 C23 C22 121.3(5)
C24 C23 C25 118.6(6)
C22 C23 C25 120.1(6)
C23 C24 C19 122.9(5)
C23 C24 H32 120.1
C19 C24 H32 117.0
F7 C25 F8 103.8(7)
F7 C25 F9 104.4(6)
F8 C25 F9 106.5(7)
F7 C25 C23 115.6(6)
F8 C25 C23 111.4(6)
F9 C25 C23 114.2(7)
F10 C26 F12 107.3(10)
F10 C26 F11 101.1(12)
F12 C26 F11 102.2(13)
F10 C26 C21 117.0(9)
F12 C26 C21 114.6(8)
F11 C26 C21 112.8(9)
C28 C27 C32 115.5(5)
C28 C27 B1 122.9(4)
C32 C27 B1 121.5(5)
C29 C28 C27 122.8(5)
C29 C28 H33 118.3
C27 C28 H33 118.9
C28 C29 C30 120.4(5)
C28 C29 C33 121.9(5)
C30 C29 C33 117.8(5)
C31 C30 C29 117.9(5)
C31 C30 H34 123.2
C29 C30 H34 118.9
C30 C31 C32 121.8(5)
C30 C31 C34 118.9(5)
C32 C31 C34 119.2(5)
C31 C32 C27 121.7(5)
C31 C32 H35 119.8
C27 C32 H35 118.5
F15 C33 F14 106.3(6)
F15 C33 F13 105.7(6)
F14 C33 F13 105.0(6)
F15 C33 C29 113.1(6)
F14 C33 C29 113.5(6)
F13 C33 C29 112.6(5)
F18 C34 F17 108.6(8)
F18 C34 F16 107.5(8)
F17 C34 F16 101.6(7)
F18 C34 C31 113.6(6)
F17 C34 C31 112.2(7)
F16 C34 C31 112.6(7)
C40 C35 C36 114.8(4)
C40 C35 B1 124.5(4)
C36 C35 B1 120.6(4)
C37 C36 C35 123.0(5)
C37 C36 H36 116.8
C35 C36 H36 120.2
C36 C37 C38 120.6(5)
C36 C37 C41 120.3(5)
C38 C37 C41 119.2(5)
C39 C38 C37 118.1(5)
C39 C38 H37 121.6
C37 C38 H37 120.3
C38 C39 C40 120.7(5)
C38 C39 C42 118.3(5)
C40 C39 C42 121.0(5)
C39 C40 C35 122.7(5)
C39 C40 H38 117.5
C35 C40 H38 119.7
F19 C41 F21 108.5(9)
F19 C41 F20 102.9(10)
F21 C41 F20 99.8(10)
F19 C41 C37 116.4(6)
F21 C41 C37 115.1(7)
F20 C41 C37 112.2(7)
F24 C42 F22 105.6(6)
F24 C42 F23 106.6(7)
F22 C42 F23 103.9(7)
F24 C42 C39 114.9(5)
F22 C42 C39 112.7(6)
F23 C42 C39 112.3(5)
C19 B1 C35 109.2(5)
C19 B1 C11 109.1(4)
C35 B1 C11 110.9(4)
C19 B1 C27 109.1(4)
C35 B1 C27 109.2(4)
C11 B1 C27 109.4(4)

loop_
_geom_bond_atom_site_label_1
_geom_bond_atom_site_label_2
_geom_bond_distance
Si1 O1 1.766(5)
Si1 C1 1.898(8)
Si1 Si2 2.390(3)
Si1 Si3 2.403(3)
Si2 C7 1.780(12)
Si2 C5 1.804(14)
Si2 C6 1.849(13)
Si3 C10 1.839(13)
Si3 C9 1.858(12)
Si3 C8 1.860(14)
F1 C17 1.253(13)
F2 C17 1.238(10)
F3 C17 1.250(13)
F4 C18 1.257(13)
F5 C18 1.219(12)
F6 C18 1.260(12)
F7 C25 1.301(10)
F8 C25 1.309(9)
F9 C25 1.328(9)
F10 C26 1.240(12)
F11 C26 1.280(14)
F12 C26 1.271(12)
F13 C33 1.342(8)
F14 C33 1.340(8)
F15 C33 1.330(9)
F16 C34 1.313(11)
F17 C34 1.305(10)
F18 C34 1.303(9)
F19 C41 1.241(9)
F20 C41 1.287(11)
F21 C41 1.248(10)
F22 C42 1.321(9)
F23 C42 1.324(8)
F24 C42 1.294(8)
O1 C2 1.292(7)
N C2 1.295(8)
N C1 1.475(8)
N C3 1.476(8)
C1 H1 0.994
C1 H2 0.914
C2 C4 1.496(9)
C3 H3 0.971
C3 H4 0.989
C3 H5 0.920
C4 H6 0.932
C4 H7 0.935
C4 H8 0.987
C5 H9 0.90
C5 H10 1.05
C5 H11 0.929
C6 H12 0.937
C6 H13 0.923
C6 H14 0.956
C7 H15 0.884
C7 H16 0.950
C7 H17 1.04
C8 H18 0.93
C8 H19 0.978
C8 H20 0.937
C9 H21 0.956
C9 H22 0.974
C9 H23 0.946
C10 H24 0.896
C10 H25 1.013
C10 H26 0.921
C11 C16 1.389(8)
C11 C12 1.394(8)
C11 B1 1.649(8)
C12 C13 1.384(9)
C12 H27 0.955
C13 C14 1.376(11)
C13 C17 1.446(10)
C14 C15 1.383(10)
C14 H28 0.940
C15 C16 1.404(9)
C15 C18 1.494(11)
C16 H29 0.948
C19 C20 1.392(8)
C19 C24 1.420(7)
C19 B1 1.636(9)
C20 C21 1.387(9)
C20 H30 0.965
C21 C22 1.407(10)
C21 C26 1.482(10)
C22 C23 1.373(9)
C22 H31 0.925
C23 C24 1.373(9)
C23 C25 1.487(9)
C24 H32 0.933
C27 C28 1.400(8)
C27 C32 1.409(7)
C27 B1 1.650(7)
C28 C29 1.394(8)
C28 H33 0.983
C29 C30 1.396(8)
C29 C33 1.479(9)
C30 C31 1.375(9)
C30 H34 0.958
C31 C32 1.393(8)
C31 C34 1.510(9)
C32 H35 0.905
C35 C40 1.405(7)
C35 C36 1.409(7)
C35 B1 1.638(7)
C36 C37 1.381(8)
C36 H36 0.937
C37 C38 1.393(8)
C37 C41 1.492(9)
C38 C39 1.387(8)
C38 H37 0.985
C39 C40 1.388(8)
C39 C42 1.487(8)
C40 H38 0.925

loop_
_geom_torsion_atom_site_label_1
_geom_torsion_atom_site_label_2
_geom_torsion_atom_site_label_3
_geom_torsion_atom_site_label_4
_geom_torsion
O1 Si1 Si2 C7 -148.8(9)
C1 Si1 Si2 C7 117.6(9)
Si3 Si1 Si2 C7 -30.4(9)
O1 Si1 Si2 C5 89.2(14)
C1 Si1 Si2 C5 -4.4(14)
Si3 Si1 Si2 C5 -152.4(14)
O1 Si1 Si2 C6 -29.7(5)
C1 Si1 Si2 C6 -123.3(5)
Si3 Si1 Si2 C6 88.7(5)
O1 Si1 Si3 C10 139.5(6)
C1 Si1 Si3 C10 -124.9(6)
Si2 Si1 Si3 C10 22.7(6)
O1 Si1 Si3 C9 -101.7(5)
C1 Si1 Si3 C9 -6.1(5)
Si2 Si1 Si3 C9 141.6(5)
O1 Si1 Si3 C8 18.9(7)
C1 Si1 Si3 C8 114.5(7)
Si2 Si1 Si3 C8 -97.9(7)
C1 Si1 O1 C2 7.0(5)
Si2 Si1 O1 C2 -106.3(4)
Si3 Si1 O1 C2 122.0(4)
C2 N C1 Si1 5.2(7)
C3 N C1 Si1 -176.9(5)
O1 Si1 C1 N -6.4(5)
Si2 Si1 C1 N 95.8(4)
Si3 Si1 C1 N -112.6(4)
Si1 O1 C2 N -5.5(7)
Si1 O1 C2 C4 173.9(5)
C1 N C2 O1 -0.3(8)
C3 N C2 O1 -178.0(6)
C1 N C2 C4 -179.6(6)
C3 N C2 C4 2.6(10)
C16 C11 C12 C13 2.9(9)
B1 C11 C12 C13 -176.9(6)
C11 C12 C13 C14 -3.3(10)
C11 C12 C13 C17 177.9(7)
C12 C13 C14 C15 2.5(10)
C17 C13 C14 C15 -178.6(7)
C13 C14 C15 C16 -1.6(10)
C13 C14 C15 C18 179.4(7)
C12 C11 C16 C15 -1.8(8)
B1 C11 C16 C15 177.9(5)
C14 C15 C16 C11 1.3(9)
C18 C15 C16 C11 -179.7(7)
C14 C13 C17 F2 -47.2(14)
C12 C13 C17 F2 131.7(12)
C14 C13 C17 F3 71.2(14)
C12 C13 C17 F3 -109.9(13)
C14 C13 C17 F1 -174.9(13)
C12 C13 C17 F1 4.0(16)
C14 C15 C18 F5 -50.8(14)
C16 C15 C18 F5 130.3(11)
C14 C15 C18 F4 66.8(13)
C16 C15 C18 F4 -112.2(12)
C14 C15 C18 F6 -172.1(12)
C16 C15 C18 F6 8.9(15)
C24 C19 C20 C21 2.9(9)
B1 C19 C20 C21 -175.9(5)
C19 C20 C21 C22 -1.1(10)
C19 C20 C21 C26 -179.6(7)
C20 C21 C22 C23 0.0(10)
C26 C21 C22 C23 178.6(7)
C21 C22 C23 C24 -1.0(9)
C21 C22 C23 C25 -179.9(6)
C22 C23 C24 C19 3.1(9)
C25 C23 C24 C19 -178.0(6)
C20 C19 C24 C23 -3.9(8)
B1 C19 C24 C23 174.9(5)
C24 C23 C25 F7 -47.9(9)
C22 C23 C25 F7 130.9(7)
C24 C23 C25 F8 70.2(9)
C22 C23 C25 F8 -110.9(8)
C24 C23 C25 F9 -169.0(6)
C22 C23 C25 F9 9.8(10)
C20 C21 C26 F10 -127.2(10)
C22 C21 C26 F10 54.2(13)
C20 C21 C26 F12 -0.3(15)
C22 C21 C26 F12 -178.8(10)
C20 C21 C26 F11 116.1(15)
C22 C21 C26 F11 -62.4(16)
C32 C27 C28 C29 -1.0(8)
B1 C27 C28 C29 -178.6(5)
C27 C28 C29 C30 1.4(9)
C27 C28 C29 C33 -179.5(6)
C28 C29 C30 C31 -0.2(9)
C33 C29 C30 C31 -179.4(6)
C29 C30 C31 C32 -1.4(9)
C29 C30 C31 C34 -178.1(7)
C30 C31 C32 C27 1.8(9)
C34 C31 C32 C27 178.5(7)
C28 C27 C32 C31 -0.6(8)
B1 C27 C32 C31 177.1(5)
C28 C29 C33 F15 -99.7(7)
C30 C29 C33 F15 79.5(7)
C28 C29 C33 F14 139.1(6)
C30 C29 C33 F14 -41.7(9)
C28 C29 C33 F13 20.0(9)
C30 C29 C33 F13 -160.8(6)
C30 C31 C34 F18 -165.0(8)
C32 C31 C34 F18 18.2(11)
C30 C31 C34 F17 -41.4(11)
C32 C31 C34 F17 141.8(7)
C30 C31 C34 F16 72.5(9)
C32 C31 C34 F16 -104.4(8)
C40 C35 C36 C37 3.0(8)
B1 C35 C36 C37 -173.3(6)
C35 C36 C37 C38 -1.4(9)
C35 C36 C37 C41 178.5(6)
C36 C37 C38 C39 -0.4(9)
C41 C37 C38 C39 179.7(6)
C37 C38 C39 C40 0.5(9)
C37 C38 C39 C42 -178.1(6)
C38 C39 C40 C35 1.3(9)
C42 C39 C40 C35 179.8(5)
C36 C35 C40 C39 -2.9(8)
B1 C35 C40 C39 173.2(5)
C36 C37 C41 F19 8.3(12)
C38 C37 C41 F19 -171.8(9)
C36 C37 C41 F21 136.9(10)
C38 C37 C41 F21 -43.2(12)
C36 C37 C41 F20 -109.9(11)
C38 C37 C41 F20 70.0(11)
C38 C39 C42 F24 -167.9(6)
C40 C39 C42 F24 13.5(9)
C38 C39 C42 F22 -46.8(8)
C40 C39 C42 F22 134.6(7)
C38 C39 C42 F23 70.1(8)
C40 C39 C42 F23 -108.5(7)
C20 C19 B1 C35 -17.8(7)
C24 C19 B1 C35 163.5(5)
C20 C19 B1 C11 -139.1(5)
C24 C19 B1 C11 42.2(6)
C20 C19 B1 C27 101.5(6)
C24 C19 B1 C27 -77.3(6)
C40 C35 B1 C19 -105.0(6)
C36 C35 B1 C19 70.9(6)
C40 C35 B1 C11 15.3(8)
C36 C35 B1 C11 -168.8(5)
C40 C35 B1 C27 135.8(5)
C36 C35 B1 C27 -48.2(7)
C16 C11 B1 C19 -142.5(5)
C12 C11 B1 C19 37.3(6)
C16 C11 B1 C35 97.2(6)
C12 C11 B1 C35 -83.0(6)
C16 C11 B1 C27 -23.2(7)
C12 C11 B1 C27 156.5(5)
C28 C27 B1 C19 -149.5(5)
C32 C27 B1 C19 33.0(7)
C28 C27 B1 C35 -30.3(7)
C32 C27 B1 C35 152.3(5)
C28 C27 B1 C11 91.2(6)
C32 C27 B1 C11 -86.3(6)
